data_1502085
loop_
_publ_author_name
'Kulyk, Svitlana'
'Dougherty, Jr, William G'
'Kassel, W. Scott'
'Zdilla, Michael J.'
'Sieburth, Scott McN'

_publ_section_title
;
 Intramolecular pyridone/enyne photocycloaddition: partitioning of the [4
 + 4] and [2 + 2] pathways.
;
_journal_issue 9
_journal_name_full 'Organic letters'
_journal_page_first 2180
_journal_page_last 2183
_journal_paper_doi 10.1021/ol200390j
_journal_volume 13
_journal_year 2011
_chemical_formula_moiety '(C9 H8 N1 O1) (C1 H3)2 (C2 H1) (O)'
_chemical_formula_sum 'C13 H15 N O2'
_chemical_formula_weight 217.26
_chemical_name_systematic
; 
 ? 
;
_space_group_IT_number 15
_symmetry_cell_setting monoclinic
_symmetry_space_group_name_Hall '-C 2yc'
_symmetry_space_group_name_H-M 'C 1 2/c 1'
_atom_sites_solution_hydrogens geom
_atom_sites_solution_primary direct
_atom_sites_solution_secondary difmap
_audit_creation_method SHELXL-97
_cell_angle_alpha 90.00
_cell_angle_beta 100.540(6)
_cell_angle_gamma 90.00
_cell_formula_units_Z 8
_cell_length_a 11.217(3)
_cell_length_b 10.848(3)
_cell_length_c 18.810(5)
_cell_measurement_reflns_used 9418
_cell_measurement_temperature 173(2)
_cell_measurement_theta_max 26.270
_cell_measurement_theta_min 2.198
_cell_volume 2250.2(11)
_computing_cell_refinement 'SAINT (Bruker-AXS)'
_computing_data_collection 'COSMO (Bruker-AXS)'
_computing_data_reduction 'SADABS (Bruker-AXS)'
_computing_molecular_graphics 'XP (Sheldrick, 2008)'
_computing_publication_material 'APEX2 (Bruker-AXS)'
_computing_structure_refinement 'SHELXL-97 (Sheldrick, 2008)'
_computing_structure_solution 'SHELXS-97 (Sheldrick, 2008)'
_diffrn_ambient_temperature 173(2)
_diffrn_detector_area_resol_mean 8.333
_diffrn_measured_fraction_theta_full 1.000
_diffrn_measured_fraction_theta_max 1.000
_diffrn_measurement_device_type 'Bruker Kappa APEX II DUO'
_diffrn_measurement_method 'phi and omega scans'
_diffrn_radiation_monochromator graphite
_diffrn_radiation_source 'fine-focus sealed tube'
_diffrn_radiation_type MoK\a
_diffrn_radiation_wavelength 0.71073
_diffrn_reflns_av_R_equivalents 0.0323
_diffrn_reflns_av_sigmaI/netI 0.0343
_diffrn_reflns_limit_h_max 9
_diffrn_reflns_limit_h_min -13
_diffrn_reflns_limit_k_max 12
_diffrn_reflns_limit_k_min -9
_diffrn_reflns_limit_l_max 22
_diffrn_reflns_limit_l_min -22
_diffrn_reflns_number 7701
_diffrn_reflns_theta_full 25.02
_diffrn_reflns_theta_max 25.02
_diffrn_reflns_theta_min 2.20
_exptl_absorpt_coefficient_mu 0.087
_exptl_absorpt_correction_T_max 0.7456
_exptl_absorpt_correction_T_min 0.6779
_exptl_absorpt_correction_type multi-scan
_exptl_absorpt_process_details
;
 9411 Corrected reflections written to file 
 C:\frames\guest\197\work\mo_197_0m.hkl
 Estimated minimum and maximum transmission:  0.6779  0.7456
 The ratio of these values is more reliable than their absolute values!
 Additional spherical absorption correction applied with mu*r =  0.2000
 Lambda/2 correction factor = 0.0015
;
_exptl_crystal_colour colorless
_exptl_crystal_density_diffrn 1.283
_exptl_crystal_density_method 'not measured'
_exptl_crystal_description block
_exptl_crystal_F_000 928
_exptl_crystal_size_max 0.06
_exptl_crystal_size_mid 0.05
_exptl_crystal_size_min 0.05
_refine_diff_density_max 0.184
_refine_diff_density_min -0.164
_refine_diff_density_rms 0.036
_refine_ls_extinction_method none
_refine_ls_goodness_of_fit_ref 1.022
_refine_ls_hydrogen_treatment constr
_refine_ls_matrix_type full
_refine_ls_number_parameters 146
_refine_ls_number_reflns 1985
_refine_ls_number_restraints 0
_refine_ls_restrained_S_all 1.022
_refine_ls_R_factor_all 0.0667
_refine_ls_R_factor_gt 0.0405
_refine_ls_shift/su_max 0.000
_refine_ls_shift/su_mean 0.000
_refine_ls_structure_factor_coef Fsqd
_refine_ls_weighting_details 'calc w=1/[\s^2^(Fo^2^)+(0.0405P)^2^+1.2960P] where P=(Fo^2^+2Fc^2^)/3'
_refine_ls_weighting_scheme calc
_refine_ls_wR_factor_gt 0.0853
_refine_ls_wR_factor_ref 0.0955
_reflns_number_gt 1406
_reflns_number_total 1985
_reflns_threshold_expression >2sigma(I)
_cod_data_source_file ol200390j_si_004.cif
_cod_data_source_block solve_15
_cod_original_cell_volume 2250.3(11)
_cod_original_sg_symbol_H-M C2/c
_cod_database_code 1502085

loop_
_symmetry_equiv_pos_as_xyz
'x, y, z'
'-x, y, -z+1/2'
'x+1/2, y+1/2, z'
'-x+1/2, y+1/2, -z+1/2'
'-x, -y, -z'
'x, -y, z-1/2'
'-x+1/2, -y+1/2, -z'
'x+1/2, -y+1/2, z-1/2'

loop_
_atom_site_label
_atom_site_type_symbol
_atom_site_fract_x
_atom_site_fract_y
_atom_site_fract_z
_atom_site_U_iso_or_equiv
_atom_site_adp_type
_atom_site_occupancy
_atom_site_symmetry_multiplicity
_atom_site_calc_flag
_atom_site_refinement_flags
N1 N 0.78890(12) 0.30930(13) 0.30845(7) 0.0242(3) Uani 1 1 d .
C1' C 0.67687(17) 0.29334(19) 0.25474(10) 0.0372(5) Uani 1 1 d .
H1'A H 0.6908 0.2331 0.2183 0.056 Uiso 1 1 calc R
H1'B H 0.6532 0.3725 0.2312 0.056 Uiso 1 1 calc R
H1'C H 0.6120 0.2638 0.2789 0.056 Uiso 1 1 calc R
C2 C 0.85019(16) 0.20567(16) 0.33330(9) 0.0232(4) Uani 1 1 d .
O2' O 0.80427(11) 0.10385(11) 0.31772(7) 0.0340(3) Uani 1 1 d .
C3 C 0.97689(15) 0.21085(15) 0.38124(9) 0.0236(4) Uani 1 1 d .
C4 C 0.95520(15) 0.20405(16) 0.45985(9) 0.0251(4) Uani 1 1 d .
H4A H 0.8984 0.1337 0.4620 0.030 Uiso 1 1 calc R
C5 C 0.90310(15) 0.31376(16) 0.49270(9) 0.0253(4) Uani 1 1 d .
C6 C 0.86476(16) 0.42381(17) 0.46701(10) 0.0286(4) Uani 1 1 d .
H6A H 0.8441 0.4777 0.5027 0.034 Uiso 1 1 calc R
C7 C 0.84806(16) 0.47827(16) 0.39527(10) 0.0279(4) Uani 1 1 d .
H7A H 0.8617 0.5647 0.3958 0.033 Uiso 1 1 calc R
C8 C 0.81767(15) 0.43206(16) 0.32924(10) 0.0276(4) Uani 1 1 d .
H8A H 0.8149 0.4894 0.2908 0.033 Uiso 1 1 calc R
C9 C 1.04572(18) 0.09352(18) 0.36538(11) 0.0371(5) Uani 1 1 d .
H9A H 1.0601 0.0964 0.3156 0.056 Uiso 1 1 calc R
H9B H 0.9972 0.0206 0.3716 0.056 Uiso 1 1 calc R
H9C H 1.1236 0.0892 0.3989 0.056 Uiso 1 1 calc R
C10 C 1.05419(15) 0.31641(16) 0.36874(9) 0.0245(4) Uani 1 1 d .
C11 C 1.12728(17) 0.38956(18) 0.35885(10) 0.0319(5) Uani 1 1 d .
H11 H 1.1861 0.4485 0.3509 0.038 Uiso 1 1 calc R
C12 C 1.06702(18) 0.18054(18) 0.51826(10) 0.0355(5) Uani 1 1 d .
H12A H 1.0913 0.0928 0.5183 0.043 Uiso 1 1 calc R
H12B H 1.1358 0.2321 0.5097 0.043 Uiso 1 1 calc R
O13 O 1.03310(13) 0.21237(13) 0.58563(7) 0.0435(4) Uani 1 1 d .
C14 C 0.92394(18) 0.28370(19) 0.57204(10) 0.0370(5) Uani 1 1 d .
H14A H 0.9333 0.3601 0.6013 0.044 Uiso 1 1 calc R
H14B H 0.8551 0.2357 0.5840 0.044 Uiso 1 1 calc R

loop_
_atom_site_aniso_label
_atom_site_aniso_U_11
_atom_site_aniso_U_22
_atom_site_aniso_U_33
_atom_site_aniso_U_23
_atom_site_aniso_U_13
_atom_site_aniso_U_12
N1 0.0215(8) 0.0284(8) 0.0212(8) 0.0018(6) 0.0001(6) -0.0015(6)
C1' 0.0294(10) 0.0492(13) 0.0286(11) 0.0036(10) -0.0065(8) -0.0065(9)
C2 0.0257(9) 0.0258(10) 0.0190(9) -0.0021(8) 0.0063(7) -0.0040(8)
O2' 0.0369(8) 0.0276(7) 0.0356(8) -0.0045(6) 0.0012(6) -0.0101(6)
C3 0.0222(9) 0.0224(9) 0.0262(10) -0.0015(8) 0.0048(7) -0.0003(7)
C4 0.0236(9) 0.0239(9) 0.0268(10) 0.0034(8) 0.0022(8) -0.0045(7)
C5 0.0208(9) 0.0329(11) 0.0220(10) -0.0039(8) 0.0037(7) -0.0076(8)
C6 0.0241(10) 0.0339(11) 0.0280(11) -0.0101(8) 0.0053(8) -0.0013(8)
C7 0.0254(10) 0.0220(9) 0.0355(12) -0.0010(8) 0.0035(8) 0.0023(7)
C8 0.0241(10) 0.0243(9) 0.0332(12) 0.0055(8) 0.0024(8) 0.0026(8)
C9 0.0356(12) 0.0312(11) 0.0448(13) -0.0048(9) 0.0083(10) 0.0070(9)
C10 0.0221(9) 0.0299(10) 0.0217(10) -0.0014(8) 0.0042(7) 0.0028(8)
C11 0.0288(10) 0.0364(11) 0.0324(11) -0.0045(9) 0.0110(9) -0.0065(9)
C12 0.0365(11) 0.0360(11) 0.0310(11) 0.0048(9) -0.0020(9) 0.0008(9)
O13 0.0518(9) 0.0505(9) 0.0240(8) 0.0070(7) -0.0040(7) 0.0013(7)
C14 0.0341(11) 0.0488(13) 0.0276(11) 0.0001(9) 0.0044(9) -0.0094(10)

loop_
_atom_type_symbol
_atom_type_description
_atom_type_scat_dispersion_real
_atom_type_scat_dispersion_imag
_atom_type_scat_source
C C 0.0033 0.0016 'International Tables Vol C Tables 4.2.6.8 and 6.1.1.4'
H H 0.0000 0.0000 'International Tables Vol C Tables 4.2.6.8 and 6.1.1.4'
N N 0.0061 0.0033 'International Tables Vol C Tables 4.2.6.8 and 6.1.1.4'
O O 0.0106 0.0060 'International Tables Vol C Tables 4.2.6.8 and 6.1.1.4'

loop_
_geom_angle_atom_site_label_1
_geom_angle_atom_site_label_2
_geom_angle_atom_site_label_3
_geom_angle
C2 N1 C8 127.76(15)
C2 N1 C1' 117.05(15)
C8 N1 C1' 115.17(14)
O2' C2 N1 119.88(16)
O2' C2 C3 118.27(16)
N1 C2 C3 121.85(15)
C10 C3 C2 116.11(15)
C10 C3 C4 112.87(14)
C2 C3 C4 105.61(13)
C10 C3 C9 106.16(14)
C2 C3 C9 107.29(14)
C4 C3 C9 108.51(14)
C5 C4 C12 99.54(14)
C5 C4 C3 119.72(14)
C12 C4 C3 116.33(15)
C6 C5 C14 122.46(17)
C6 C5 C4 133.15(17)
C14 C5 C4 103.54(15)
C5 C6 C7 132.88(17)
C8 C7 C6 133.16(17)
C7 C8 N1 128.65(17)
C11 C10 C3 171.49(19)
O13 C12 C4 106.25(15)
C12 O13 C14 109.26(14)
O13 C14 C5 105.49(15)

loop_
_geom_bond_atom_site_label_1
_geom_bond_atom_site_label_2
_geom_bond_distance
N1 C2 1.355(2)
N1 C8 1.409(2)
N1 C1' 1.472(2)
C2 O2' 1.231(2)
C2 C3 1.539(2)
C3 C10 1.481(2)
C3 C4 1.544(2)
C3 C9 1.546(2)
C4 C5 1.507(2)
C4 C12 1.530(2)
C5 C6 1.329(3)
C5 C14 1.504(3)
C6 C7 1.454(3)
C7 C8 1.325(2)
C10 C11 1.180(2)
C12 O13 1.430(2)
O13 C14 1.431(2)

loop_
_geom_torsion_atom_site_label_1
_geom_torsion_atom_site_label_2
_geom_torsion_atom_site_label_3
_geom_torsion_atom_site_label_4
_geom_torsion
C8 N1 C2 O2' 169.36(17)
C1' N1 C2 O2' -8.8(2)
C8 N1 C2 C3 -10.4(3)
C1' N1 C2 C3 171.38(15)
O2' C2 C3 C10 149.16(16)
N1 C2 C3 C10 -31.0(2)
O2' C2 C3 C4 -84.95(18)
N1 C2 C3 C4 94.85(18)
O2' C2 C3 C9 30.7(2)
N1 C2 C3 C9 -149.55(16)
C10 C3 C4 C5 55.3(2)
C2 C3 C4 C5 -72.60(18)
C9 C3 C4 C5 172.63(15)
C10 C3 C4 C12 -64.4(2)
C2 C3 C4 C12 167.70(15)
C9 C3 C4 C12 52.9(2)
C12 C4 C5 C6 130.3(2)
C3 C4 C5 C6 2.5(3)
C12 C4 C5 C14 -38.93(16)
C3 C4 C5 C14 -166.80(15)
C14 C5 C6 C7 173.86(18)
C4 C5 C6 C7 6.3(4)
C5 C6 C7 C8 31.9(4)
C6 C7 C8 N1 1.3(3)
C2 N1 C8 C7 -47.2(3)
C1' N1 C8 C7 130.98(19)
C2 C3 C10 C11 -133.2(13)
C4 C3 C10 C11 104.7(13)
C9 C3 C10 C11 -14.0(13)
C5 C4 C12 O13 33.88(17)
C3 C4 C12 O13 163.98(15)
C4 C12 O13 C14 -15.65(19)
C12 O13 C14 C5 -9.7(2)
C6 C5 C14 O13 -139.29(18)
C4 C5 C14 O13 31.44(18)
